data_7058571
loop_
_publ_author_name
'Thaltiri, Vikranth'
'Chavva, Kurumurthy'
'Kumar, B. Sathish'
'Panda, Pradeepta K.'

_publ_section_title
;
 Efficient synthesis of N-methyltetranitropyrrole: A stable, insensitive
 and high energy melt-castable material
;
_journal_issue 31
_journal_name_full 'New Journal of Chemistry'
_journal_page_first 12318
_journal_paper_doi 10.1039/C9NJ01227C
_journal_volume 43
_journal_year 2019
_chemical_formula_moiety 'C4 H3 N3 O4'
_chemical_formula_sum 'C4 H3 N3 O4'
_chemical_formula_weight 157.09
_space_group_crystal_system orthorhombic
_space_group_IT_number 61
_space_group_name_Hall '-P 2ac 2ab'
_space_group_name_H-M_alt 'P b c a'
_symmetry_space_group_name_Hall '-P 2ac 2ab'
_symmetry_space_group_name_H-M 'P b c a'
_atom_sites_solution_hydrogens geom
_audit_creation_method SHELXL-2014/7
_audit_update_record
;
2018-12-18 deposited with the CCDC.    2019-07-04 downloaded from the CCDC.
;
_cell_angle_alpha 90
_cell_angle_beta 90
_cell_angle_gamma 90
_cell_formula_units_Z 8
_cell_length_a 9.0328(6)
_cell_length_b 10.8978(9)
_cell_length_c 12.4228(10)
_cell_measurement_reflns_used 6307
_cell_measurement_temperature 100(2)
_cell_measurement_theta_max 30.45
_cell_measurement_theta_min 3.36
_cell_volume 1222.87(16)
_computing_cell_refinement 'Bruker SAINT'
_computing_data_collection 'Bruker APEX2'
_computing_data_reduction 'Bruker SAINT'
_computing_molecular_graphics 'Bruker SHELXTL'
_computing_publication_material 'Bruker SHELXTL'
_computing_structure_refinement 'SHELXL-2014/7 (Sheldrick, 2014)'
_computing_structure_solution 'SHELXS-97 (Sheldrick 2008)'
_diffrn_ambient_temperature 100(2)
_diffrn_measured_fraction_theta_full 0.987
_diffrn_measured_fraction_theta_max 0.991
_diffrn_measurement_device_type 'Bruker APEX-II CCD'
_diffrn_measurement_method '\f and \w scans'
_diffrn_radiation_type MoK\a
_diffrn_radiation_wavelength 0.71073
_diffrn_reflns_av_R_equivalents 0.0601
_diffrn_reflns_av_unetI/netI 0.0451
_diffrn_reflns_Laue_measured_fraction_full 0.987
_diffrn_reflns_Laue_measured_fraction_max 0.991
_diffrn_reflns_limit_h_max 12
_diffrn_reflns_limit_h_min -9
_diffrn_reflns_limit_k_max 15
_diffrn_reflns_limit_k_min -15
_diffrn_reflns_limit_l_max 17
_diffrn_reflns_limit_l_min -16
_diffrn_reflns_number 10229
_diffrn_reflns_point_group_measured_fraction_full 0.987
_diffrn_reflns_point_group_measured_fraction_max 0.991
_diffrn_reflns_theta_full 25.242
_diffrn_reflns_theta_max 30.550
_diffrn_reflns_theta_min 3.357
_exptl_absorpt_coefficient_mu 0.155
_exptl_absorpt_correction_T_max 0.7461
_exptl_absorpt_correction_T_min 0.6068
_exptl_absorpt_correction_type multi-scan
_exptl_absorpt_process_details 'SADABS 2014/5'
_exptl_crystal_colour pale-yellow
_exptl_crystal_density_diffrn 1.707
_exptl_crystal_description block
_exptl_crystal_F_000 640
_exptl_crystal_size_max 0.24
_exptl_crystal_size_mid 0.20
_exptl_crystal_size_min 0.16
_refine_diff_density_max 0.444
_refine_diff_density_min -0.271
_refine_diff_density_rms 0.059
_refine_ls_extinction_coef 0.081(17)
_refine_ls_extinction_expression Fc^*^=kFc[1+0.001xFc^2^\l^3^/sin(2\q)]^-1/4^
_refine_ls_extinction_method 'SHELXL-2014/7 (Sheldrick 2014'
_refine_ls_goodness_of_fit_ref 1.024
_refine_ls_hydrogen_treatment constr
_refine_ls_matrix_type full
_refine_ls_number_parameters 101
_refine_ls_number_reflns 1849
_refine_ls_number_restraints 0
_refine_ls_restrained_S_all 1.024
_refine_ls_R_factor_all 0.0533
_refine_ls_R_factor_gt 0.0457
_refine_ls_shift/su_max 0.000
_refine_ls_shift/su_mean 0.000
_refine_ls_structure_factor_coef Fsqd
_refine_ls_weighting_details 'w=1/[\s^2^(Fo^2^)+(0.1000P)^2^+0.2656P] where P=(Fo^2^+2Fc^2^)/3'
_refine_ls_weighting_scheme calc
_refine_ls_wR_factor_gt 0.1429
_refine_ls_wR_factor_ref 0.1499
_reflns_Friedel_coverage 0.000
_reflns_number_gt 1583
_reflns_number_total 1849
_reflns_threshold_expression 'I > 2\s(I)'
_cod_data_source_file c9nj01227c2.cif
_cod_data_source_block 24dnpy
_cod_depositor_comments 'Adding full bibliography for 7058569--7058572.cif.'
_cod_database_code 7058571
_shelx_shelxl_version_number 2014/7
_shelx_space_group_comment
;
The symmetry employed for this shelxl refinement is uniquely defined
by the following loop, which should always be used as a source of
symmetry information in preference to the above space-group names.
They are only intended as comments.
;
_shelx_estimated_absorpt_t_min 0.6068
_shelx_estimated_absorpt_t_max 0.7461

loop_
_space_group_symop_operation_xyz
'x, y, z'
'-x+1/2, -y, z+1/2'
'-x, y+1/2, -z+1/2'
'x+1/2, -y+1/2, -z'
'-x, -y, -z'
'x-1/2, y, -z-1/2'
'x, -y-1/2, z-1/2'
'-x-1/2, y-1/2, z'

loop_
_atom_site_label
_atom_site_type_symbol
_atom_site_fract_x
_atom_site_fract_y
_atom_site_fract_z
_atom_site_U_iso_or_equiv
_atom_site_adp_type
_atom_site_occupancy
_atom_site_site_symmetry_order
_atom_site_calc_flag
_atom_site_refinement_flags_posn
_atom_site_refinement_flags_adp
O2 O 0.26513(12) 0.37716(9) 0.89654(8) 0.0331(3) Uani 1 1 d . .
O1 O 0.15885(13) 0.53034(10) 0.81740(8) 0.0349(3) Uani 1 1 d . .
O4 O 0.55229(12) 0.25807(10) 0.43905(8) 0.0358(3) Uani 1 1 d . .
O3 O 0.55616(14) 0.12823(10) 0.57217(11) 0.0467(4) Uani 1 1 d . .
N1 N 0.36406(12) 0.40623(10) 0.54573(8) 0.0255(3) Uani 1 1 d . .
H1X H 0.3732 0.4280 0.4778 0.031 Uiso 1 1 calc R U
N2 N 0.23978(12) 0.43881(10) 0.81595(8) 0.0235(3) Uani 1 1 d . .
N3 N 0.51775(13) 0.22466(10) 0.53006(9) 0.0283(3) Uani 1 1 d . .
C2 C 0.30425(14) 0.40314(10) 0.71657(10) 0.0219(3) Uani 1 1 d . .
C3 C 0.39277(14) 0.29881(11) 0.69959(9) 0.0238(3) Uani 1 1 d . .
H3 H 0.4223 0.2386 0.7505 0.029 Uiso 1 1 calc R U
C4 C 0.42631(13) 0.30453(10) 0.59218(9) 0.0228(3) Uani 1 1 d . .
C1 C 0.28705(14) 0.46694(11) 0.62079(10) 0.0254(3) Uani 1 1 d . .
H1 H 0.2312 0.5399 0.6104 0.031 Uiso 1 1 calc R U

loop_
_atom_site_aniso_label
_atom_site_aniso_U_11
_atom_site_aniso_U_22
_atom_site_aniso_U_33
_atom_site_aniso_U_23
_atom_site_aniso_U_13
_atom_site_aniso_U_12
O2 0.0396(6) 0.0391(5) 0.0206(5) 0.0075(4) 0.0036(4) 0.0046(4)
O1 0.0432(6) 0.0350(6) 0.0266(5) -0.0020(4) 0.0038(4) 0.0135(4)
O4 0.0362(6) 0.0481(6) 0.0232(5) -0.0057(4) 0.0058(4) 0.0003(4)
O3 0.0570(8) 0.0333(6) 0.0498(7) 0.0025(5) 0.0129(6) 0.0169(5)
N1 0.0294(6) 0.0300(5) 0.0173(5) 0.0033(4) -0.0002(4) 0.0031(4)
N2 0.0253(5) 0.0266(5) 0.0187(5) 0.0000(4) 0.0009(3) -0.0003(4)
N3 0.0269(6) 0.0315(6) 0.0264(6) -0.0052(4) 0.0021(4) 0.0001(4)
C2 0.0238(6) 0.0239(5) 0.0180(5) 0.0004(4) 0.0003(4) -0.0005(4)
C3 0.0272(6) 0.0225(5) 0.0216(6) 0.0032(4) 0.0012(4) 0.0010(4)
C4 0.0242(6) 0.0236(5) 0.0207(6) -0.0005(4) -0.0002(4) 0.0010(4)
C1 0.0287(6) 0.0271(6) 0.0206(6) 0.0025(4) -0.0009(4) 0.0046(4)

loop_
_atom_type_symbol
_atom_type_description
_atom_type_scat_dispersion_real
_atom_type_scat_dispersion_imag
_atom_type_scat_source
C C 0.0033 0.0016 'International Tables Vol C Tables 4.2.6.8 and 6.1.1.4'
H H 0.0000 0.0000 'International Tables Vol C Tables 4.2.6.8 and 6.1.1.4'
N N 0.0061 0.0033 'International Tables Vol C Tables 4.2.6.8 and 6.1.1.4'
O O 0.0106 0.0060 'International Tables Vol C Tables 4.2.6.8 and 6.1.1.4'

loop_
_geom_angle_atom_site_label_1
_geom_angle_atom_site_label_2
_geom_angle_atom_site_label_3
_geom_angle
C1 N1 C4 108.65(10)
C1 N1 H1X 125.7
C4 N1 H1X 125.7
O2 N2 O1 122.68(11)
O2 N2 C2 118.89(10)
O1 N2 C2 118.43(10)
O3 N3 O4 125.16(12)
O3 N3 C4 117.18(12)
O4 N3 C4 117.66(11)
C1 C2 C3 109.90(11)
C1 C2 N2 124.26(11)
C3 C2 N2 125.83(11)
C4 C3 C2 103.60(10)
C4 C3 H3 128.2
C2 C3 H3 128.2
C3 C4 N1 110.87(11)
C3 C4 N3 128.85(11)
N1 C4 N3 120.21(11)
N1 C1 C2 106.96(10)
N1 C1 H1 126.5
C2 C1 H1 126.5

loop_
_geom_bond_atom_site_label_1
_geom_bond_atom_site_label_2
_geom_bond_distance
O2 N2 1.2272(14)
O1 N2 1.2368(14)
O4 N3 1.2280(15)
O3 N3 1.2241(16)
N1 C1 1.3383(16)
N1 C4 1.3701(15)
N1 H1X 0.8800
N2 C2 1.4193(15)
N3 C4 1.4267(16)
C2 C1 1.3869(16)
C2 C3 1.4058(16)
C3 C4 1.3697(16)
C3 H3 0.9500
C1 H1 0.9500
